data_2244079
loop_
_publ_author_name
'Mahesha, Ninganayaka'
'Kiran Kumar, Haruvegowda'
'Yathirajan, Hemmige S.'
'Foro, Sabine'
'Abdelbaky, Mohammed S. M.'
'Garcia-Granda, Santiago'

_publ_section_title
;
 Crystal structures of six 4-(4-nitrophenyl)piperazin-1-ium salts
;
_journal_coeditor_code EX2056
_journal_issue 5
_journal_name_full 'Acta Crystallographica Section E'
_journal_page_first
;
;
_journal_paper_doi 10.1107/S2056989022004157
_journal_volume 78
_journal_year 2022
_chemical_formula_iupac '2C10 H14 N3 O2 +, 2C8 H7 O3 -, H2 O'
_chemical_formula_moiety '2(C10 H14 N3 O2 +), 2(C8 H7 O3 -), H2 O'
_chemical_formula_sum 'C36 H44 N6 O11'
_chemical_formula_weight 736.77
_chemical_name_systematic
;
4-(4-Nitrophenyl)piperazin-1-ium 4-methoxybenzoate hemihydrate
;
_space_group_IT_number 14
_space_group_name_Hall '-P 2ybc'
_space_group_name_H-M_alt 'P 1 21/c 1'
_symmetry_cell_setting monoclinic
_symmetry_space_group_name_Hall '-P 2ybc'
_symmetry_space_group_name_H-M 'P 1 21/c 1'
_atom_sites_solution_hydrogens mixed
_audit_conform_dict_name cif_core.dic
_audit_conform_dict_version 2.4.5
_audit_creation_method 'WinGX routine CIF_UPDATE'
_cell_angle_alpha 90
_cell_angle_beta 92.561(7)
_cell_angle_gamma 90
_cell_formula_units_Z 4
_cell_length_a 15.8080(10)
_cell_length_b 7.5198(7)
_cell_length_c 31.020(2)
_cell_measurement_reflns_used 2899
_cell_measurement_temperature 293(2)
_cell_measurement_theta_max 25.343
_cell_measurement_theta_min 2.579
_cell_volume 3683.8(5)
_computing_cell_refinement
;
CrysAlis RED (Oxford Diffraction, 2009)
;
_computing_data_collection
;
CrysAlis CCD (Oxford Diffraction, 2009)
;
_computing_data_reduction
;
CrysAlis RED (Oxford Diffraction, 2009)
;
_computing_molecular_graphics
;
Mercury (Macrae <i>et al.</i>,  2020)
;
_computing_publication_material
;
SHELXL-2014 (Sheldrick, 2015b), PLATON (Spek, 2020) and publCIF
(Westrip, 2010)
;
_computing_structure_refinement
;
SHELXL2014 (Sheldrick, 2015b)
;
_computing_structure_solution
;
SHELXT (Sheldrick, 2015a)
;
_diffrn_ambient_temperature 293(2)
_diffrn_detector 'Sapphire CCD'
_diffrn_measured_fraction_theta_full 0.999
_diffrn_measured_fraction_theta_max 0.999
_diffrn_measurement_device_type 'Oxford Diffraction Xcalibur'
_diffrn_measurement_method '\w scans'
_diffrn_radiation_probe x-ray
_diffrn_radiation_type MoK\a
_diffrn_radiation_wavelength 0.71073
_diffrn_reflns_av_R_equivalents 0.0656
_diffrn_reflns_av_unetI/netI 0.1387
_diffrn_reflns_limit_h_max 18
_diffrn_reflns_limit_h_min -19
_diffrn_reflns_limit_k_max 8
_diffrn_reflns_limit_k_min -9
_diffrn_reflns_limit_l_max 33
_diffrn_reflns_limit_l_min -37
_diffrn_reflns_number 15326
_diffrn_reflns_theta_full 25.242
_diffrn_reflns_theta_max 25.343
_diffrn_reflns_theta_min 2.579
_exptl_absorpt_coefficient_mu 0.1
_exptl_absorpt_correction_T_max 0.965
_exptl_absorpt_correction_T_min 0.958
_exptl_absorpt_correction_type multi-scan
_exptl_absorpt_process_details
;
(CrysAlis RED; Oxford Diffraction, 2009)
;
_exptl_crystal_colour orange
_exptl_crystal_density_diffrn 1.328
_exptl_crystal_density_method 'not measured'
_exptl_crystal_description prism
_exptl_crystal_F_000 1560
_exptl_crystal_size_max 0.5
_exptl_crystal_size_mid 0.36
_exptl_crystal_size_min 0.36
_refine_diff_density_max 0.266
_refine_diff_density_min -0.179
_refine_ls_extinction_coef 0.0029(4)
_refine_ls_extinction_expression Fc^*^=kFc[1+0.001xFc^2^\l^3^/sin(2\q)]^-1/4^
_refine_ls_extinction_method
;
SHELXL2018/3 (Sheldrick 2015b)
;
_refine_ls_goodness_of_fit_ref 0.998
_refine_ls_hydrogen_treatment mixed
_refine_ls_matrix_type full
_refine_ls_number_constraints 0
_refine_ls_number_parameters 507
_refine_ls_number_reflns 6715
_refine_ls_number_restraints 45
_refine_ls_restrained_S_all 1.003
_refine_ls_R_factor_all 0.2248
_refine_ls_R_factor_gt 0.074
_refine_ls_shift/su_max 0
_refine_ls_shift/su_mean 0
_refine_ls_structure_factor_coef Fsqd
_refine_ls_weighting_details 'w=1/[\s^2^(Fo^2^)+(0.0554P)^2^+0.9198P] where P=(Fo^2^+2Fc^2^)/3'
_refine_ls_weighting_scheme calc
_refine_ls_wR_factor_gt 0.123
_refine_ls_wR_factor_ref 0.169
_reflns_number_gt 2602
_reflns_number_total 6718
_reflns_threshold_expression 'I > 2\s(I)'
_cod_data_source_file ex2056sup1.cif
_cod_data_source_block V
_cod_original_sg_symbol_H-M 'P 21/c'
_cod_database_code 2244079

loop_
_symmetry_equiv_pos_as_xyz
'x, y, z'
'-x, y+1/2, -z+1/2'
'-x, -y, -z'
'x, -y-1/2, z-1/2'

loop_
_atom_site_type_symbol
_atom_site_label
_atom_site_fract_x
_atom_site_fract_y
_atom_site_fract_z
_atom_site_U_iso_or_equiv
_atom_site_adp_type
_atom_site_calc_flag
_atom_site_occupancy
_atom_site_disorder_assembly
_atom_site_disorder_group
C C1 0.2115(2) 0.2769(5) 0.15386(13) 0.0456(11) Uani d 1 . .
C C2 0.2042(3) 0.2439(6) 0.19789(14) 0.0687(14) Uani d 1 . .
H H2 0.151236 0.21805 0.208209 0.082 Uiso calc 1 . .
C C3 0.2734(3) 0.2487(7) 0.22634(14) 0.0860(16) Uani d 1 . .
H H3 0.26712 0.22698 0.255532 0.103 Uiso calc 1 . .
C C4 0.3512(3) 0.2855(7) 0.21153(15) 0.0702(14) Uani d 1 . .
C C5 0.3613(3) 0.3157(6) 0.16906(15) 0.0722(14) Uani d 1 . .
H H5 0.414916 0.339042 0.159279 0.087 Uiso calc 1 . .
C C6 0.2925(3) 0.3119(6) 0.14031(13) 0.0598(12) Uani d 1 . .
H H6 0.300335 0.333225 0.111231 0.072 Uiso calc 1 . .
C C7 0.1555(2) 0.2450(6) 0.07998(12) 0.0599(12) Uani d 1 . .
H H7A 0.166523 0.119002 0.076636 0.072 Uiso calc 1 . .
H H7B 0.205192 0.309359 0.07138 0.072 Uiso calc 1 . .
C C8 0.0813(3) 0.2965(6) 0.05086(13) 0.0690(13) Uani d 1 . .
H H8A 0.075136 0.42483 0.050937 0.083 Uiso calc 1 . .
H H8B 0.09152 0.259489 0.021595 0.083 Uiso calc 1 . .
C C9 -0.0117(3) 0.2610(6) 0.10976(14) 0.0669(13) Uani d 1 . .
H H9A -0.062504 0.202151 0.118906 0.08 Uiso calc 1 . .
H H9B -0.020149 0.38837 0.112112 0.08 Uiso calc 1 . .
C C10 0.0624(2) 0.2059(6) 0.13852(12) 0.0631(13) Uani d 1 . .
H H10A 0.052793 0.242915 0.16785 0.076 Uiso calc 1 . .
H H10B 0.066876 0.077208 0.138331 0.076 Uiso calc 1 . .
C C11 0.9721(3) 0.2971(6) 0.30361(13) 0.0510(11) Uani d 1 . .
C C12 0.8980(3) 0.2023(6) 0.30443(12) 0.0563(12) Uani d 1 . .
H H12 0.888658 0.13067 0.328178 0.068 Uiso calc 1 . .
C C13 0.8365(3) 0.2095(6) 0.27110(14) 0.0632(13) Uani d 1 . .
H H13 0.78756 0.14142 0.272281 0.076 Uiso calc 1 . .
C C14 0.8487(3) 0.3182(6) 0.23643(14) 0.0628(12) Uani d 1 . .
C C15 0.9229(3) 0.4129(6) 0.23467(13) 0.0649(13) Uani d 1 . .
H H15 0.93208 0.484494 0.210883 0.078 Uiso calc 1 . .
C C16 0.9839(3) 0.4028(6) 0.26775(14) 0.0626(13) Uani d 1 . .
H H16 1.033592 0.46798 0.26601 0.075 Uiso calc 1 . .
C C17 1.0355(3) 0.2887(7) 0.34129(16) 0.0608(13) Uani d 1 . .
C C18 0.7146(3) 0.2457(8) 0.20218(17) 0.118(2) Uani d 1 . .
H H18C 0.681472 0.273815 0.176387 0.178 Uiso calc 1 . .
H H18B 0.725759 0.120242 0.20308 0.178 Uiso calc 1 . .
H H18A 0.684002 0.279268 0.226948 0.178 Uiso calc 1 . .
C C19 0.3816(3) 0.5044(6) -0.09170(13) 0.0503(11) Uani d 1 . .
C C20 0.3778(3) 0.6432(6) -0.06180(13) 0.0582(12) Uani d 1 . .
H H20 0.326082 0.697741 -0.057457 0.07 Uiso calc 1 . .
C C21 0.4478(3) 0.6998(6) -0.03904(13) 0.0603(12) Uani d 1 . .
H H21 0.443054 0.790435 -0.018877 0.072 Uiso calc 1 . .
C C22 0.5251(2) 0.6260(6) -0.04523(13) 0.0499(11) Uani d 1 . .
C C23 0.5330(3) 0.4942(6) -0.07542(14) 0.0610(12) Uani d 1 . .
H H23 0.58581 0.445412 -0.080183 0.073 Uiso calc 1 . .
C C24 0.4629(3) 0.4354(6) -0.09836(13) 0.0623(13) Uani d 1 . .
H H24 0.468943 0.347143 -0.119 0.075 Uiso calc 1 . .
C C25 0.3099(3) 0.2720(7) -0.13618(14) 0.0722(14) Uani d 1 . .
H H25A 0.36547 0.248859 -0.147048 0.087 Uiso calc 1 . .
H H25B 0.269401 0.27516 -0.160582 0.087 Uiso calc 1 . .
C C26 0.2867(3) 0.1245(6) -0.10589(14) 0.0694(13) Uani d 1 . .
H H26A 0.284623 0.011999 -0.121195 0.083 Uiso calc 1 . .
H H26B 0.329107 0.115475 -0.082393 0.083 Uiso calc 1 . .
C C27 0.1998(2) 0.3414(6) -0.06853(12) 0.0579(12) Uani d 1 . .
H H27A 0.237409 0.345068 -0.042968 0.07 Uiso calc 1 . .
H H27B 0.142682 0.365292 -0.059877 0.07 Uiso calc 1 . .
C C28 0.2258(2) 0.4799(6) -0.10009(13) 0.0583(12) Uani d 1 . .
H H28A 0.186099 0.480675 -0.124849 0.07 Uiso calc 1 . .
H H28B 0.224623 0.596261 -0.086644 0.07 Uiso calc 1 . .
C C29 0.2315(2) 0.8165(5) 0.03520(12) 0.0442(10) Uani d 1 . .
C C30 0.3063(2) 0.9094(5) 0.03221(13) 0.0517(11) Uani d 1 . .
H H30 0.319956 0.957242 0.005761 0.062 Uiso calc 1 . .
C C31 0.3609(2) 0.9330(6) 0.06743(15) 0.0597(12) Uani d 1 . .
H H31 0.411473 0.994162 0.064463 0.072 Uiso calc 1 . .
C C32 0.3412(3) 0.8662(6) 0.10717(15) 0.0570(12) Uani d 1 . .
C C33 0.2661(3) 0.7752(6) 0.11108(13) 0.0590(12) Uani d 1 . .
H H33 0.251489 0.731519 0.137782 0.071 Uiso calc 1 . .
C C34 0.2130(2) 0.7495(5) 0.07521(13) 0.0524(11) Uani d 1 . .
H H34 0.163238 0.685277 0.077981 0.063 Uiso calc 1 . .
C C35 0.1734(3) 0.7879(6) -0.00372(14) 0.0459(11) Uani d 1 . .
C C36 0.3801(3) 0.8360(7) 0.18157(17) 0.1098(19) Uani d 1 . .
H H36C 0.42611 0.863024 0.201777 0.165 Uiso calc 1 . .
H H36B 0.329805 0.895356 0.190161 0.165 Uiso calc 1 . .
H H36A 0.370656 0.709953 0.181018 0.165 Uiso calc 1 . .
N N1 0.14171(19) 0.2823(4) 0.12508(10) 0.0475(9) Uani d 1 . .
N N2 0.0026(2) 0.2144(5) 0.06465(13) 0.0581(10) Uani d 1 . .
N N3 0.4265(6) 0.2464(13) 0.2410(3) 0.075(2) Uani d 0.519(6) A 1
N N3' 0.4213(6) 0.3345(15) 0.2420(3) 0.075(2) Uani d 0.481(6) A 2
N N4 0.3106(2) 0.4437(5) -0.11425(10) 0.0583(10) Uani d 1 . .
N N5 0.2034(2) 0.1639(5) -0.08869(12) 0.0612(10) Uani d 1 . .
N N6 0.5983(2) 0.6796(6) -0.01867(13) 0.0650(11) Uani d 1 . .
O O1 0.4960(7) 0.2571(14) 0.2266(4) 0.099(2) Uani d 0.519(6) A 1
O O1' 0.4904(8) 0.3633(14) 0.2283(4) 0.099(2) Uani d 0.481(6) A 2
O O2 0.4177(6) 0.2116(13) 0.2788(3) 0.097(2) Uani d 0.519(6) A 1
O O2' 0.4086(6) 0.3408(15) 0.2797(3) 0.097(2) Uani d 0.481(6) A 2
O O3 1.1003(2) 0.3818(4) 0.33942(9) 0.0826(10) Uani d 1 . .
O O4 1.0196(2) 0.1889(4) 0.37194(10) 0.0789(10) Uani d 1 . .
O O5 0.7922(2) 0.3398(5) 0.20234(9) 0.0895(11) Uani d 1 . .
O O6 0.58811(19) 0.7838(5) 0.01114(11) 0.0827(11) Uani d 1 . .
O O7 0.66853(19) 0.6203(5) -0.02668(10) 0.0881(11) Uani d 1 . .
O O8 0.10807(17) 0.6951(4) 0.00037(8) 0.0590(8) Uani d 1 . .
O O9 0.19207(16) 0.8596(4) -0.03853(9) 0.0593(8) Uani d 1 . .
O O10 0.40056(18) 0.8950(4) 0.13979(10) 0.0790(10) Uani d 1 . .
O O11 1.00751(19) 0.3517(4) 0.44766(10) 0.0649(9) Uani d 1 . .
H H21N -0.0388(19) 0.252(5) 0.0468(11) 0.078 Uiso d 1 . .
H H22N 0.007(3) 0.099(3) 0.0609(12) 0.078 Uiso d 1 . .
H H51N 0.190(2) 0.077(4) -0.0717(11) 0.078 Uiso d 1 . .
H H52N 0.164(2) 0.153(6) -0.1110(9) 0.078 Uiso d 1 . .
H H11O 1.010(3) 0.296(5) 0.4244(9) 0.078 Uiso d 1 . .
H H12O 0.969(2) 0.305(5) 0.4618(12) 0.078 Uiso d 1 . .

loop_
_atom_site_aniso_label
_atom_site_aniso_U_11
_atom_site_aniso_U_22
_atom_site_aniso_U_33
_atom_site_aniso_U_12
_atom_site_aniso_U_13
_atom_site_aniso_U_23
C1 0.043(3) 0.040(3) 0.054(3) 0.002(2) 0.000(2) -0.002(2)
C2 0.056(3) 0.100(4) 0.051(3) -0.008(3) 0.007(3) 0.001(3)
C3 0.073(3) 0.145(5) 0.039(3) -0.011(4) -0.005(3) 0.004(3)
C4 0.052(3) 0.108(4) 0.050(3) -0.009(3) -0.013(2) 0.001(3)
C5 0.052(3) 0.107(4) 0.057(3) -0.017(3) -0.001(3) 0.005(3)
C6 0.049(3) 0.082(4) 0.048(3) -0.005(3) -0.006(2) 0.009(2)
C7 0.050(3) 0.082(3) 0.047(3) -0.009(3) -0.002(2) 0.002(2)
C8 0.064(3) 0.077(3) 0.064(3) -0.023(3) -0.018(2) 0.017(3)
C9 0.052(3) 0.076(4) 0.073(4) -0.003(3) -0.003(2) -0.015(3)
C10 0.052(3) 0.089(4) 0.048(3) -0.013(3) 0.000(2) -0.003(2)
C11 0.055(3) 0.049(3) 0.049(3) 0.004(3) 0.004(2) 0.002(2)
C12 0.071(3) 0.059(3) 0.039(3) 0.007(3) 0.006(2) 0.008(2)
C13 0.058(3) 0.074(4) 0.058(3) -0.010(3) 0.000(2) 0.010(3)
C14 0.064(3) 0.071(4) 0.051(3) 0.007(3) -0.012(3) 0.004(3)
C15 0.068(3) 0.070(4) 0.056(3) -0.009(3) -0.004(3) 0.018(2)
C16 0.058(3) 0.064(3) 0.065(3) -0.009(3) 0.000(3) 0.009(3)
C17 0.063(3) 0.057(4) 0.062(3) 0.014(3) -0.010(3) -0.011(3)
C18 0.103(5) 0.148(6) 0.100(4) -0.040(4) -0.047(3) 0.023(4)
C19 0.044(3) 0.065(3) 0.042(3) -0.002(3) 0.007(2) 0.009(2)
C20 0.038(3) 0.071(3) 0.066(3) 0.003(3) 0.002(2) -0.004(3)
C21 0.046(3) 0.071(3) 0.064(3) -0.002(3) 0.008(2) -0.009(2)
C22 0.035(3) 0.064(3) 0.051(3) -0.007(2) 0.002(2) 0.009(2)
C23 0.038(3) 0.068(3) 0.077(3) 0.004(3) 0.012(2) 0.005(3)
C24 0.050(3) 0.067(3) 0.071(3) -0.003(3) 0.015(3) -0.011(2)
C25 0.063(3) 0.100(4) 0.054(3) -0.009(3) 0.006(2) -0.023(3)
C26 0.069(3) 0.068(4) 0.070(3) 0.003(3) -0.008(3) -0.015(3)
C27 0.049(3) 0.070(3) 0.054(3) -0.004(3) -0.003(2) -0.012(3)
C28 0.042(3) 0.063(3) 0.069(3) -0.006(2) -0.008(2) 0.001(3)
C29 0.043(2) 0.045(3) 0.045(3) 0.005(2) 0.004(2) -0.003(2)
C30 0.044(3) 0.063(3) 0.049(3) 0.006(2) 0.004(2) 0.007(2)
C31 0.044(3) 0.071(3) 0.064(3) -0.005(2) -0.005(2) -0.001(3)
C32 0.053(3) 0.064(3) 0.053(3) 0.012(3) -0.013(3) -0.008(3)
C33 0.062(3) 0.067(3) 0.048(3) -0.001(3) -0.005(2) 0.005(2)
C34 0.052(3) 0.055(3) 0.050(3) -0.004(2) -0.002(2) 0.006(2)
C35 0.048(3) 0.040(3) 0.050(3) 0.009(2) -0.005(2) -0.002(2)
C36 0.117(5) 0.125(5) 0.083(4) 0.008(4) -0.035(3) -0.004(4)
N1 0.041(2) 0.055(2) 0.046(2) -0.0042(18) -0.0010(17) -0.0018(17)
N2 0.055(3) 0.047(2) 0.070(3) -0.005(2) -0.0165(19) 0.004(2)
N3 0.072(3) 0.081(4) 0.070(3) -0.002(3) -0.004(2) -0.001(3)
N3' 0.072(3) 0.081(4) 0.070(3) -0.002(3) -0.004(2) -0.001(3)
N4 0.051(2) 0.072(3) 0.052(2) -0.005(2) 0.0048(19) -0.002(2)
N5 0.059(3) 0.063(3) 0.061(3) -0.012(2) -0.009(2) 0.010(2)
N6 0.048(3) 0.084(3) 0.064(3) -0.012(3) 0.003(2) 0.021(2)
O1 0.075(3) 0.127(7) 0.092(3) -0.011(5) -0.020(2) -0.001(6)
O1' 0.075(3) 0.127(7) 0.092(3) -0.011(5) -0.020(2) -0.001(6)
O2 0.097(3) 0.131(6) 0.062(3) -0.003(5) -0.015(2) 0.001(5)
O2' 0.097(3) 0.131(6) 0.062(3) -0.003(5) -0.015(2) 0.001(5)
O3 0.073(2) 0.088(3) 0.084(2) -0.010(2) -0.0291(18) 0.0096(18)
O4 0.106(3) 0.069(2) 0.060(2) 0.003(2) -0.0170(18) 0.0134(18)
O5 0.082(2) 0.115(3) 0.070(2) -0.013(2) -0.0256(19) 0.0253(19)
O6 0.072(2) 0.110(3) 0.066(2) -0.023(2) 0.0016(18) -0.002(2)
O7 0.046(2) 0.128(3) 0.090(2) -0.001(2) 0.0000(18) 0.023(2)
O8 0.0548(18) 0.061(2) 0.060(2) -0.0126(17) -0.0085(14) 0.0027(15)
O9 0.0639(19) 0.066(2) 0.0473(19) 0.0027(16) -0.0024(15) 0.0080(15)
O10 0.072(2) 0.102(3) 0.061(2) 0.0032(19) -0.0220(18) -0.0004(19)
O11 0.063(2) 0.064(2) 0.069(2) 0.0012(18) 0.0089(17) -0.0012(17)

loop_
_atom_type_symbol
_atom_type_description
_atom_type_scat_dispersion_real
_atom_type_scat_dispersion_imag
_atom_type_scat_source
C C 0.0033 0.0016 'International Tables Vol C Tables 4.2.6.8 and 6.1.1.4'
H H 0 0 'International Tables Vol C Tables 4.2.6.8 and 6.1.1.4'
N N 0.0061 0.0033 'International Tables Vol C Tables 4.2.6.8 and 6.1.1.4'
O O 0.0106 0.006 'International Tables Vol C Tables 4.2.6.8 and 6.1.1.4'

loop_
_geom_angle_atom_site_label_1
_geom_angle_atom_site_label_2
_geom_angle_atom_site_label_3
_geom_angle_site_symmetry_1
_geom_angle_site_symmetry_3
_geom_angle
_geom_angle_publ_flag
N1 C1 C6 . . 121.1(4) ?
N1 C1 C2 . . 122.4(4) ?
C6 C1 C2 . . 116.5(4) ?
C3 C2 C1 . . 121.6(4) ?
C3 C2 H2 . . 119.2 ?
C1 C2 H2 . . 119.2 ?
C4 C3 C2 . . 119.6(4) ?
C4 C3 H3 . . 120.2 ?
C2 C3 H3 . . 120.2 ?
C5 C4 C3 . . 120.7(4) ?
C5 C4 N3' . . 117.8(6) ?
C3 C4 N3' . . 120.0(6) ?
C5 C4 N3 . . 120.2(6) ?
C3 C4 N3 . . 117.3(6) ?
C4 C5 C6 . . 120.2(4) ?
C4 C5 H5 . . 119.9 ?
C6 C5 H5 . . 119.9 ?
C5 C6 C1 . . 121.3(4) ?
C5 C6 H6 . . 119.3 ?
C1 C6 H6 . . 119.3 ?
N1 C7 C8 . . 112.5(3) ?
N1 C7 H7A . . 109.1 ?
C8 C7 H7A . . 109.1 ?
N1 C7 H7B . . 109.1 ?
C8 C7 H7B . . 109.1 ?
H7A C7 H7B . . 107.8 ?
N2 C8 C7 . . 111.5(3) ?
N2 C8 H8A . . 109.3 ?
C7 C8 H8A . . 109.3 ?
N2 C8 H8B . . 109.3 ?
C7 C8 H8B . . 109.3 ?
H8A C8 H8B . . 108 ?
N2 C9 C10 . . 110.5(3) ?
N2 C9 H9A . . 109.5 ?
C10 C9 H9A . . 109.5 ?
N2 C9 H9B . . 109.5 ?
C10 C9 H9B . . 109.5 ?
H9A C9 H9B . . 108.1 ?
N1 C10 C9 . . 112.3(3) ?
N1 C10 H10A . . 109.1 ?
C9 C10 H10A . . 109.1 ?
N1 C10 H10B . . 109.1 ?
C9 C10 H10B . . 109.1 ?
H10A C10 H10B . . 107.9 ?
C12 C11 C16 . . 117.2(4) ?
C12 C11 C17 . . 120.2(4) ?
C16 C11 C17 . . 122.5(4) ?
C11 C12 C13 . . 122.4(4) ?
C11 C12 H12 . . 118.8 ?
C13 C12 H12 . . 118.8 ?
C14 C13 C12 . . 119.3(4) ?
C14 C13 H13 . . 120.4 ?
C12 C13 H13 . . 120.4 ?
O5 C14 C13 . . 124.7(4) ?
O5 C14 C15 . . 116.0(4) ?
C13 C14 C15 . . 119.3(4) ?
C14 C15 C16 . . 120.7(4) ?
C14 C15 H15 . . 119.6 ?
C16 C15 H15 . . 119.6 ?
C15 C16 C11 . . 121.0(4) ?
C15 C16 H16 . . 119.5 ?
C11 C16 H16 . . 119.5 ?
O3 C17 O4 . . 124.6(4) ?
O3 C17 C11 . . 117.5(5) ?
O4 C17 C11 . . 117.9(5) ?
O5 C18 H18C . . 109.5 ?
O5 C18 H18B . . 109.5 ?
H18C C18 H18B . . 109.5 ?
O5 C18 H18A . . 109.5 ?
H18C C18 H18A . . 109.5 ?
H18B C18 H18A . . 109.5 ?
N4 C19 C20 . . 121.8(4) ?
N4 C19 C24 . . 122.2(4) ?
C20 C19 C24 . . 116.0(4) ?
C21 C20 C19 . . 121.5(4) ?
C21 C20 H20 . . 119.3 ?
C19 C20 H20 . . 119.3 ?
C20 C21 C22 . . 121.0(4) ?
C20 C21 H21 . . 119.5 ?
C22 C21 H21 . . 119.5 ?
C21 C22 C23 . . 120.0(4) ?
C21 C22 N6 . . 120.4(4) ?
C23 C22 N6 . . 119.6(4) ?
C24 C23 C22 . . 119.6(4) ?
C24 C23 H23 . . 120.2 ?
C22 C23 H23 . . 120.2 ?
C23 C24 C19 . . 121.9(4) ?
C23 C24 H24 . . 119 ?
C19 C24 H24 . . 119 ?
N4 C25 C26 . . 110.9(3) ?
N4 C25 H25A . . 109.5 ?
C26 C25 H25A . . 109.5 ?
N4 C25 H25B . . 109.5 ?
C26 C25 H25B . . 109.5 ?
H25A C25 H25B . . 108 ?
N5 C26 C25 . . 108.9(4) ?
N5 C26 H26A . . 109.9 ?
C25 C26 H26A . . 109.9 ?
N5 C26 H26B . . 109.9 ?
C25 C26 H26B . . 109.9 ?
H26A C26 H26B . . 108.3 ?
N5 C27 C28 . . 109.5(3) ?
N5 C27 H27A . . 109.8 ?
C28 C27 H27A . . 109.8 ?
N5 C27 H27B . . 109.8 ?
C28 C27 H27B . . 109.8 ?
H27A C27 H27B . . 108.2 ?
N4 C28 C27 . . 110.5(3) ?
N4 C28 H28A . . 109.5 ?
C27 C28 H28A . . 109.5 ?
N4 C28 H28B . . 109.5 ?
C27 C28 H28B . . 109.5 ?
H28A C28 H28B . . 108.1 ?
C30 C29 C34 . . 117.5(4) ?
C30 C29 C35 . . 120.9(4) ?
C34 C29 C35 . . 121.6(4) ?
C31 C30 C29 . . 121.5(4) ?
C31 C30 H30 . . 119.3 ?
C29 C30 H30 . . 119.3 ?
C30 C31 C32 . . 120.3(4) ?
C30 C31 H31 . . 119.8 ?
C32 C31 H31 . . 119.8 ?
O10 C32 C31 . . 115.4(4) ?
O10 C32 C33 . . 125.3(4) ?
C31 C32 C33 . . 119.2(4) ?
C34 C33 C32 . . 119.6(4) ?
C34 C33 H33 . . 120.2 ?
C32 C33 H33 . . 120.2 ?
C33 C34 C29 . . 121.8(4) ?
C33 C34 H34 . . 119.1 ?
C29 C34 H34 . . 119.1 ?
O9 C35 O8 . . 123.4(4) ?
O9 C35 C29 . . 118.2(4) ?
O8 C35 C29 . . 118.3(4) ?
O10 C36 H36C . . 109.5 ?
O10 C36 H36B . . 109.5 ?
H36C C36 H36B . . 109.5 ?
O10 C36 H36A . . 109.5 ?
H36C C36 H36A . . 109.5 ?
H36B C36 H36A . . 109.5 ?
C1 N1 C7 . . 117.7(3) ?
C1 N1 C10 . . 118.2(3) ?
C7 N1 C10 . . 111.6(3) ?
C8 N2 C9 . . 110.2(3) ?
C8 N2 H21N . . 107(3) ?
C9 N2 H21N . . 112(3) ?
C8 N2 H22N . . 108(3) ?
C9 N2 H22N . . 112(3) ?
H21N N2 H22N . . 107(4) ?
O1 N3 O2 . . 121.2(11) ?
O1 N3 C4 . . 118.2(10) ?
O2 N3 C4 . . 120.6(9) ?
O2' N3' O1' . . 122.0(11) ?
O2' N3' C4 . . 119.0(9) ?
O1' N3' C4 . . 119.0(10) ?
C19 N4 C28 . . 121.8(3) ?
C19 N4 C25 . . 121.4(4) ?
C28 N4 C25 . . 108.6(3) ?
C26 N5 C27 . . 112.8(3) ?
C26 N5 H51N . . 108(3) ?
C27 N5 H51N . . 114(3) ?
C26 N5 H52N . . 107(3) ?
C27 N5 H52N . . 112(3) ?
H51N N5 H52N . . 103(4) ?
O6 N6 O7 . . 122.1(4) ?
O6 N6 C22 . . 118.5(4) ?
O7 N6 C22 . . 119.3(4) ?
C14 O5 C18 . . 118.7(4) ?
C32 O10 C36 . . 116.7(4) ?
H11O O11 H12O . . 108(5) ?

loop_
_geom_bond_atom_site_label_1
_geom_bond_atom_site_label_2
_geom_bond_site_symmetry_2
_geom_bond_distance
_geom_bond_publ_flag
C1 N1 . 1.388(4) ?
C1 C6 . 1.391(5) ?
C1 C2 . 1.398(5) ?
C2 C3 . 1.375(6) ?
C2 H2 . 0.93 ?
C3 C4 . 1.359(6) ?
C3 H3 . 0.93 ?
C4 C5 . 1.354(5) ?
C4 N3' . 1.471(10) ?
C4 N3 . 1.499(9) ?
C5 C6 . 1.375(5) ?
C5 H5 . 0.93 ?
C6 H6 . 0.93 ?
C7 N1 . 1.453(4) ?
C7 C8 . 1.499(5) ?
C7 H7A . 0.97 ?
C7 H7B . 0.97 ?
C8 N2 . 1.469(5) ?
C8 H8A . 0.97 ?
C8 H8B . 0.97 ?
C9 N2 . 1.470(5) ?
C9 C10 . 1.499(5) ?
C9 H9A . 0.97 ?
C9 H9B . 0.97 ?
C10 N1 . 1.457(4) ?
C10 H10A . 0.97 ?
C10 H10B . 0.97 ?
C11 C12 . 1.372(5) ?
C11 C16 . 1.387(5) ?
C11 C17 . 1.506(6) ?
C12 C13 . 1.388(5) ?
C12 H12 . 0.93 ?
C13 C14 . 1.371(5) ?
C13 H13 . 0.93 ?
C14 O5 . 1.363(5) ?
C14 C15 . 1.375(5) ?
C15 C16 . 1.378(5) ?
C15 H15 . 0.93 ?
C16 H16 . 0.93 ?
C17 O3 . 1.245(5) ?
C17 O4 . 1.246(5) ?
C18 O5 . 1.416(5) ?
C18 H18C . 0.96 ?
C18 H18B . 0.96 ?
C18 H18A . 0.96 ?
C19 N4 . 1.374(4) ?
C19 C20 . 1.399(5) ?
C19 C24 . 1.410(5) ?
C20 C21 . 1.354(5) ?
C20 H20 . 0.93 ?
C21 C22 . 1.363(5) ?
C21 H21 . 0.93 ?
C22 C23 . 1.373(5) ?
C22 N6 . 1.448(5) ?
C23 C24 . 1.363(5) ?
C23 H23 . 0.93 ?
C24 H24 . 0.93 ?
C25 N4 . 1.459(5) ?
C25 C26 . 1.509(6) ?
C25 H25A . 0.97 ?
C25 H25B . 0.97 ?
C26 N5 . 1.474(5) ?
C26 H26A . 0.97 ?
C26 H26B . 0.97 ?
C27 N5 . 1.476(5) ?
C27 C28 . 1.499(5) ?
C27 H27A . 0.97 ?
C27 H27B . 0.97 ?
C28 N4 . 1.455(4) ?
C28 H28A . 0.97 ?
C28 H28B . 0.97 ?
C29 C30 . 1.379(5) ?
C29 C34 . 1.383(5) ?
C29 C35 . 1.499(5) ?
C30 C31 . 1.374(5) ?
C30 H30 . 0.93 ?
C31 C32 . 1.379(5) ?
C31 H31 . 0.93 ?
C32 O10 . 1.366(4) ?
C32 C33 . 1.380(5) ?
C33 C34 . 1.377(5) ?
C33 H33 . 0.93 ?
C34 H34 . 0.93 ?
C35 O9 . 1.254(4) ?
C35 O8 . 1.258(4) ?
C36 O10 . 1.421(5) ?
C36 H36C . 0.96 ?
C36 H36B . 0.96 ?
C36 H36A . 0.96 ?
N2 H21N . 0.884(18) ?
N2 H22N . 0.882(18) ?
N3 O1 . 1.208(9) ?
N3 O2 . 1.213(9) ?
N3' O2' . 1.196(9) ?
N3' O1' . 1.210(10) ?
N5 H51N . 0.872(18) ?
N5 H52N . 0.910(18) ?
N6 O6 . 1.228(4) ?
N6 O7 . 1.232(4) ?
O11 H11O . 0.836(18) ?
O11 H12O . 0.838(18) ?

loop_
_geom_hbond_atom_site_label_D
_geom_hbond_atom_site_label_H
_geom_hbond_atom_site_label_A
_geom_hbond_site_symmetry_A
_geom_hbond_distance_DH
_geom_hbond_distance_HA
_geom_hbond_distance_DA
_geom_hbond_angle_DHA
_geom_hbond_publ_flag
C7 H7B O7 3_665 0.97 2.54 3.451(5) 157.1 yes
C9 H9B O4 2_655 0.97 2.31 3.270(5) 168.9 yes
C20 H20 O9 . 0.93 2.53 3.461(5) 174.1 yes
C25 H25A O2a 4_565 0.97 2.5 3.206(10) 129.8 yes
C25 H25A O2'b 4_565 0.97 2.49 3.212(11) 130.8 yes
C27 H27A O7 3_665 0.97 2.58 3.548(5) 175.2 yes
C28 H28B O9 . 0.97 2.55 3.489(5) 164.2 yes
C36 H36C O1'b 2_655 0.96 2.49 3.395(14) 157.8 yes
N2 H21N O8 3_565 0.884(18) 1.83(2) 2.697(4) 166(4) yes
N2 H21N O9 3_565 0.884(18) 2.57(3) 3.196(4) 129(3) yes
N2 H22N O11 2_645 0.882(18) 1.89(2) 2.758(5) 169(4) yes
N5 H51N O9 1_545 0.872(18) 1.93(2) 2.778(5) 164(4) yes
N5 H52N O3 4_465 0.910(18) 1.82(2) 2.724(5) 171(4) yes
O11 H11O O4 . 0.836(18) 1.828(19) 2.663(4) 176(4) yes
O11 H12O O8 2_645 0.838(18) 1.921(19) 2.754(4) 173(4) yes

loop_
_geom_torsion_atom_site_label_1
_geom_torsion_atom_site_label_2
_geom_torsion_atom_site_label_3
_geom_torsion_atom_site_label_4
_geom_torsion_site_symmetry_1
_geom_torsion_site_symmetry_2
_geom_torsion_site_symmetry_3
_geom_torsion_site_symmetry_4
_geom_torsion
_geom_torsion_publ_flag
N1 C1 C2 C3 . . . . -176.3(4) ?
C6 C1 C2 C3 . . . . 1.0(6) ?
C1 C2 C3 C4 . . . . -0.3(8) ?
C2 C3 C4 C5 . . . . -0.7(8) ?
C2 C3 C4 N3' . . . . 164.9(6) ?
C2 C3 C4 N3 . . . . -165.5(6) ?
C3 C4 C5 C6 . . . . 0.9(8) ?
N3' C4 C5 C6 . . . . -165.0(6) ?
N3 C4 C5 C6 . . . . 165.4(6) ?
C4 C5 C6 C1 . . . . -0.2(7) ?
N1 C1 C6 C5 . . . . 176.6(4) ?
C2 C1 C6 C5 . . . . -0.7(6) ?
N1 C7 C8 N2 . . . . -54.0(5) ?
N2 C9 C10 N1 . . . . 56.1(5) ?
C16 C11 C12 C13 . . . . 0.2(6) ?
C17 C11 C12 C13 . . . . 178.1(4) ?
C11 C12 C13 C14 . . . . -1.6(7) ?
C12 C13 C14 O5 . . . . -178.3(4) ?
C12 C13 C14 C15 . . . . 2.3(7) ?
O5 C14 C15 C16 . . . . 179.0(4) ?
C13 C14 C15 C16 . . . . -1.6(7) ?
C14 C15 C16 C11 . . . . 0.1(7) ?
C12 C11 C16 C15 . . . . 0.6(6) ?
C17 C11 C16 C15 . . . . -177.3(4) ?
C12 C11 C17 O3 . . . . -177.7(4) ?
C16 C11 C17 O3 . . . . 0.1(6) ?
C12 C11 C17 O4 . . . . 2.6(6) ?
C16 C11 C17 O4 . . . . -179.5(4) ?
N4 C19 C20 C21 . . . . 178.6(4) ?
C24 C19 C20 C21 . . . . -3.6(6) ?
C19 C20 C21 C22 . . . . 1.6(6) ?
C20 C21 C22 C23 . . . . 1.1(6) ?
C20 C21 C22 N6 . . . . -175.8(4) ?
C21 C22 C23 C24 . . . . -1.4(6) ?
N6 C22 C23 C24 . . . . 175.5(4) ?
C22 C23 C24 C19 . . . . -0.8(6) ?
N4 C19 C24 C23 . . . . -179.0(4) ?
C20 C19 C24 C23 . . . . 3.2(6) ?
N4 C25 C26 N5 . . . . 57.6(5) ?
N5 C27 C28 N4 . . . . -58.0(4) ?
C34 C29 C30 C31 . . . . 0.8(6) ?
C35 C29 C30 C31 . . . . -178.5(4) ?
C29 C30 C31 C32 . . . . -1.2(6) ?
C30 C31 C32 O10 . . . . 179.1(4) ?
C30 C31 C32 C33 . . . . 0.2(6) ?
O10 C32 C33 C34 . . . . -177.5(4) ?
C31 C32 C33 C34 . . . . 1.3(6) ?
C32 C33 C34 C29 . . . . -1.7(6) ?
C30 C29 C34 C33 . . . . 0.7(6) ?
C35 C29 C34 C33 . . . . 179.9(4) ?
C30 C29 C35 O9 . . . . -4.2(5) ?
C34 C29 C35 O9 . . . . 176.6(3) ?
C30 C29 C35 O8 . . . . 176.7(3) ?
C34 C29 C35 O8 . . . . -2.5(5) ?
C6 C1 N1 C7 . . . . 27.3(5) ?
C2 C1 N1 C7 . . . . -155.5(4) ?
C6 C1 N1 C10 . . . . 166.2(4) ?
C2 C1 N1 C10 . . . . -16.6(6) ?
C8 C7 N1 C1 . . . . -166.4(3) ?
C8 C7 N1 C10 . . . . 52.2(4) ?
C9 C10 N1 C1 . . . . 165.3(3) ?
C9 C10 N1 C7 . . . . -53.4(5) ?
C7 C8 N2 C9 . . . . 55.9(5) ?
C10 C9 N2 C8 . . . . -56.8(4) ?
C5 C4 N3 O1 . . . . 5.9(11) ?
C3 C4 N3 O1 . . . . 170.9(8) ?
C5 C4 N3 O2 . . . . -176.8(7) ?
C3 C4 N3 O2 . . . . -11.8(11) ?
C5 C4 N3' O2' . . . . 166.2(8) ?
C3 C4 N3' O2' . . . . 0.2(12) ?
C5 C4 N3' O1' . . . . -15.5(12) ?
C3 C4 N3' O1' . . . . 178.5(9) ?
C20 C19 N4 C28 . . . . -18.5(6) ?
C24 C19 N4 C28 . . . . 163.8(4) ?
C20 C19 N4 C25 . . . . -163.3(4) ?
C24 C19 N4 C25 . . . . 19.0(6) ?
C27 C28 N4 C19 . . . . -86.8(5) ?
C27 C28 N4 C25 . . . . 61.9(4) ?
C26 C25 N4 C19 . . . . 86.9(4) ?
C26 C25 N4 C28 . . . . -61.9(4) ?
C25 C26 N5 C27 . . . . -54.1(5) ?
C28 C27 N5 C26 . . . . 54.7(4) ?
C21 C22 N6 O6 . . . . 4.5(6) ?
C23 C22 N6 O6 . . . . -172.4(4) ?
C21 C22 N6 O7 . . . . -175.1(4) ?
C23 C22 N6 O7 . . . . 8.0(6) ?
C13 C14 O5 C18 . . . . 0.5(7) ?
C15 C14 O5 C18 . . . . 179.9(4) ?
C31 C32 O10 C36 . . . . 176.8(4) ?
C33 C32 O10 C36 . . . . -4.4(6) ?

_cod_database_fobs_code 2244079
